data_1529778
loop_
_publ_author_name
'Cox, D.E.'
'Cava, R.J.'
'Murphy, D.W.'
'McWhan, D.B.'

_publ_section_title
;
 A neutron powder diffraction study of the lithium insertion compound Li
 Mo O2 from 4-440 K
;
_journal_name_full 'Journal of Physics and Chemistry of Solids'
_journal_page_first 657
_journal_page_last 666
_journal_volume 43
_journal_year 1982
_chemical_formula_sum 'Li0.98 Mo O2'
_space_group_IT_number 14
_symmetry_space_group_name_Hall '-P 2ybc'
_symmetry_space_group_name_H-M 'P 1 21/c 1'
_cell_angle_alpha 90
_cell_angle_beta 118.765
_cell_angle_gamma 90
_cell_formula_units_Z 4
_cell_length_a 5.5654
_cell_length_b 5.2086
_cell_length_c 5.8587
_cell_volume 148.875
_citation_journal_id_ASTM JPCSAW
_cod_data_source_file Cox_JPCSAW_1982_982.cif
_cod_data_source_block Li0.98Mo1O2
_cod_original_cell_volume 148.8746
_cod_original_formula_sum 'Li0.98 Mo1 O2'
_cod_database_code 1529778

loop_
_symmetry_equiv_pos_as_xyz
x,y,z
-x,y+1/2,-z+1/2
-x,-y,-z
x,-y-1/2,z-1/2

loop_
_atom_site_label
_atom_site_type_symbol
_atom_site_fract_x
_atom_site_fract_y
_atom_site_fract_z
_atom_site_occupancy
_atom_site_U_iso_or_equiv
Mo1 Mo+3 0.2243 -0.0041 0.0063 1 0.0
O2 O-2 0.4111 0.7349 0.3319 1 0.0
Li1 Li+1 0.26 0 0.514 0.98 0.0
O1 O-2 0.0904 0.2613 0.1832 1 0.0
